data_4063320
loop_
_publ_author_name
'Charles A. Mebi'
'Radhika P. Nair'
'Brian J. Frost'

_publ_section_title
;
 pH-Dependent Selective Transfer Hydrogenation of \a,\b-Unsaturated
 Carbonyls in Aqueous Media Utilizing Half-Sandwich Ruthenium(II)
 Complexes
;
_journal_name_full Organometallics
_journal_page_first 429
_journal_page_last 438
_journal_paper_doi 10.1021/om060892x
_journal_volume 26
_journal_year 2007
_chemical_formula_sum 'C20 H33 Cl N6 P2 Ru'
_chemical_formula_weight 555.98
_space_group_IT_number 33
_symmetry_cell_setting orthorhombic
_symmetry_Int_Tables_number 33
_symmetry_space_group_name_Hall 'P 2c -2n'
_symmetry_space_group_name_H-M 'P n a 21'
_atom_sites_solution_hydrogens geom
_atom_sites_solution_primary direct
_atom_sites_solution_secondary difmap
_audit_creation_method SHELXL-97
_cell_angle_alpha 90.00
_cell_angle_beta 90.00
_cell_angle_gamma 90.00
_cell_formula_units_Z 4
_cell_length_a 18.2731(8)
_cell_length_b 17.5230(8)
_cell_length_c 6.9254(3)
_cell_measurement_reflns_used 7483
_cell_measurement_temperature 100(2)
_cell_measurement_theta_max 32.28
_cell_measurement_theta_min 2.51
_cell_volume 2217.51(17)
_computing_cell_refinement 'Bruker SMART'
_computing_data_collection 'Bruker SMART'
_computing_data_reduction 'Bruker SAINT'
_computing_molecular_graphics 'Bruker SHELXTL'
_computing_publication_material 'Bruker SHELXTL'
_computing_structure_refinement 'SHELXL-97 (Sheldrick, 1997)'
_computing_structure_solution 'SHELXS-97 (Sheldrick, 1990)'
_diffrn_ambient_temperature 100(2)
_diffrn_measured_fraction_theta_full 0.999
_diffrn_measured_fraction_theta_max 0.999
_diffrn_measurement_device_type 'CCD area detector'
_diffrn_measurement_method 'phi and omega scans'
_diffrn_radiation_monochromator graphite
_diffrn_radiation_probe x-ray
_diffrn_radiation_type MoK\a
_diffrn_radiation_wavelength 0.71073
_diffrn_reflns_av_R_equivalents 0.0535
_diffrn_reflns_av_sigmaI/netI 0.0469
_diffrn_reflns_limit_h_max 27
_diffrn_reflns_limit_h_min -27
_diffrn_reflns_limit_k_max 26
_diffrn_reflns_limit_k_min -26
_diffrn_reflns_limit_l_max 10
_diffrn_reflns_limit_l_min -10
_diffrn_reflns_number 35112
_diffrn_reflns_theta_full 32.28
_diffrn_reflns_theta_max 32.28
_diffrn_reflns_theta_min 2.23
_diffrn_source 'fine-focus sealed tube'
_diffrn_source_type 'Brucker APEX'
_exptl_absorpt_coefficient_mu 0.993
_exptl_absorpt_correction_T_max 0.9756
_exptl_absorpt_correction_T_min 0.6569
_exptl_absorpt_correction_type multi-scan
_exptl_crystal_colour yellow
_exptl_crystal_density_diffrn 1.665
_exptl_crystal_density_meas 0
_exptl_crystal_density_method 'not measured'
_exptl_crystal_description needle
_exptl_crystal_F_000 1144
_exptl_crystal_size_max 0.46
_exptl_crystal_size_mid 0.05
_exptl_crystal_size_min 0.03
_refine_diff_density_max 0.926
_refine_diff_density_min -0.383
_refine_diff_density_rms 0.108
_refine_ls_abs_structure_details 'Flack H D (1983), Acta Cryst. A39, 876-881'
_refine_ls_abs_structure_Flack -0.01(2)
_refine_ls_extinction_method none
_refine_ls_goodness_of_fit_ref 1.033
_refine_ls_hydrogen_treatment mixed
_refine_ls_matrix_type full
_refine_ls_number_parameters 271
_refine_ls_number_reflns 7893
_refine_ls_number_restraints 1
_refine_ls_restrained_S_all 1.033
_refine_ls_R_factor_all 0.0417
_refine_ls_R_factor_gt 0.0345
_refine_ls_shift/su_max 0.002
_refine_ls_shift/su_mean 0.000
_refine_ls_structure_factor_coef Fsqd
_refine_ls_weighting_details 'calc w=1/[\s^2^(Fo^2^)+(0.0375P)^2^+0.0000P] where P=(Fo^2^+2Fc^2^)/3'
_refine_ls_weighting_scheme calc
_refine_ls_wR_factor_gt 0.0729
_refine_ls_wR_factor_ref 0.0761
_reflns_number_gt 7054
_reflns_number_total 7893
_reflns_threshold_expression >2sigma(I)
_cod_depositor_comments
;
The following automatic conversions were performed:
'_exptl_absorpt_correction_type' value 'Multi-scan' changed to
'multi-scan' according to
'/home/saulius/struct/CIF-dictionaries/cif_core.dic' dictionary named
'cif_core.dic' version 2.4.1 from 2010-06-29.

Automatic conversion script
Id: cif_fix_enum 1527 2010-12-29 10:47:43Z saulius 
;
_cod_database_code 4063320

loop_
_symmetry_equiv_pos_as_xyz
'x, y, z'
'-x, -y, z+1/2'
'x+1/2, -y+1/2, z'
'-x+1/2, y+1/2, z+1/2'

loop_
_atom_site_label
_atom_site_type_symbol
_atom_site_fract_x
_atom_site_fract_y
_atom_site_fract_z
_atom_site_U_iso_or_equiv
_atom_site_adp_type
_atom_site_occupancy
_atom_site_symmetry_multiplicity
_atom_site_calc_flag
_atom_site_refinement_flags
Ru1 Ru -0.273088(9) -0.529291(9) -0.08600(3) 0.01169(4) Uani 1 1 d .
Cl1 Cl -0.24243(4) -0.53882(4) 0.25789(9) 0.01907(13) Uani 1 1 d .
P1 P -0.17195(4) -0.45717(4) -0.13499(9) 0.01274(12) Uani 1 1 d .
P2 P -0.21176(3) -0.63996(4) -0.12632(9) 0.01308(12) Uani 1 1 d .
N1 N -0.12009(13) -0.31157(13) -0.2223(4) 0.0203(5) Uani 1 1 d .
N2 N -0.04700(13) -0.41950(13) -0.3452(3) 0.0186(4) Uani 1 1 d .
N3 N -0.04545(12) -0.38804(14) 0.0038(3) 0.0192(5) Uani 1 1 d .
N4 N -0.20475(14) -0.79472(13) -0.0326(3) 0.0211(5) Uani 1 1 d .
N5 N -0.08788(12) -0.73065(13) -0.0785(6) 0.0370(7) Uani 1 1 d .
N6 N -0.16564(19) -0.76013(17) -0.3589(4) 0.0385(8) Uani 1 1 d .
C1 C -0.18774(15) -0.35561(15) -0.1964(4) 0.0181(5) Uani 1 1 d .
H1A H -0.2167 -0.3529 -0.3169 0.022 Uiso 1 1 calc R
H1B H -0.2170 -0.3318 -0.0924 0.022 Uiso 1 1 calc R
C2 C -0.10687(15) -0.47617(15) -0.3338(4) 0.0171(5) Uani 1 1 d .
H2A H -0.0854 -0.5276 -0.3158 0.021 Uiso 1 1 calc R
H2B H -0.1339 -0.4763 -0.4577 0.021 Uiso 1 1 calc R
C3 C -0.10436(15) -0.44145(16) 0.0605(4) 0.0162(5) Uani 1 1 d .
H3A H -0.1299 -0.4209 0.1754 0.019 Uiso 1 1 calc R
H3B H -0.0823 -0.4910 0.0969 0.019 Uiso 1 1 calc R
C4 C -0.07564(16) -0.34271(16) -0.3819(4) 0.0216(6) Uani 1 1 d .
H4A H -0.1059 -0.3440 -0.5004 0.026 Uiso 1 1 calc R
H4B H -0.0340 -0.3078 -0.4062 0.026 Uiso 1 1 calc R
C5 C -0.00552(15) -0.41763(17) -0.1625(4) 0.0197(5) Uani 1 1 d .
H5A H 0.0110 -0.4701 -0.1324 0.024 Uiso 1 1 calc R
H5B H 0.0387 -0.3860 -0.1819 0.024 Uiso 1 1 calc R
C6 C -0.07546(16) -0.31253(16) -0.0479(4) 0.0233(6) Uani 1 1 d .
H6A H -0.1055 -0.2938 0.0613 0.028 Uiso 1 1 calc R
H6B H -0.0343 -0.2765 -0.0650 0.028 Uiso 1 1 calc R
C7 C -0.24773(18) -0.72388(16) 0.0021(5) 0.0275(7) Uani 1 1 d .
H7A H -0.2482 -0.7130 0.1424 0.033 Uiso 1 1 calc R
H7B H -0.2989 -0.7326 -0.0389 0.033 Uiso 1 1 calc R
C8 C -0.11654(17) -0.65229(16) -0.0466(6) 0.0395(11) Uani 1 1 d .
H8A H -0.0852 -0.6156 -0.1169 0.047 Uiso 1 1 calc R
H8B H -0.1133 -0.6401 0.0927 0.047 Uiso 1 1 calc R
C9 C -0.2038(2) -0.68540(19) -0.3657(4) 0.0331(8) Uani 1 1 d .
H9A H -0.2535 -0.6929 -0.4198 0.040 Uiso 1 1 calc R
H9B H -0.1768 -0.6508 -0.4533 0.040 Uiso 1 1 calc R
C10 C -0.12972(18) -0.78535(16) 0.0332(5) 0.0267(6) Uani 1 1 d .
H10A H -0.1304 -0.7688 0.1699 0.032 Uiso 1 1 calc R
H10B H -0.1048 -0.8354 0.0276 0.032 Uiso 1 1 calc R
C11 C -0.0917(2) -0.7512(2) -0.2841(6) 0.0470(12) Uani 1 1 d .
H11A H -0.0665 -0.7113 -0.3601 0.056 Uiso 1 1 calc R
H11B H -0.0648 -0.7996 -0.3038 0.056 Uiso 1 1 calc R
C12 C -0.20435(19) -0.81420(18) -0.2356(5) 0.0301(7) Uani 1 1 d .
H12A H -0.2556 -0.8181 -0.2808 0.036 Uiso 1 1 calc R
H12B H -0.1816 -0.8651 -0.2509 0.036 Uiso 1 1 calc R
C13 C -0.39132(14) -0.49947(17) -0.0238(4) 0.0180(5) Uani 1 1 d .
C14 C -0.35834(14) -0.43938(14) -0.1313(4) 0.0167(5) Uani 1 1 d .
H14A H -0.3550 -0.3845 -0.0929 0.020 Uiso 1 1 calc R
C15 C -0.33419(14) -0.47250(15) -0.3114(4) 0.0162(5) Uani 1 1 d .
H15A H -0.3125 -0.4437 -0.4221 0.019 Uiso 1 1 calc R
C16 C -0.35295(15) -0.55151(15) -0.3125(4) 0.0168(5) Uani 1 1 d .
H16A H -0.3469 -0.5876 -0.4232 0.020 Uiso 1 1 calc R
C17 C -0.38892(13) -0.56755(14) -0.1337(4) 0.0171(5) Uani 1 1 d .
C18 C -0.43259(16) -0.62928(18) -0.0344(4) 0.0259(6) Uani 1 1 d .
H18A H -0.4077 -0.6793 -0.0427 0.031 Uiso 1 1 calc R
H18B H -0.4823 -0.6337 -0.0899 0.031 Uiso 1 1 calc R
C19 C -0.43512(17) -0.5997(2) 0.1764(5) 0.0309(7) Uani 1 1 d .
H19A H -0.4813 -0.6154 0.2398 0.037 Uiso 1 1 calc R
H19B H -0.3935 -0.6203 0.2516 0.037 Uiso 1 1 calc R
C20 C -0.43040(17) -0.5121(2) 0.1636(4) 0.0262(6) Uani 1 1 d .
H20A H -0.4797 -0.4888 0.1617 0.031 Uiso 1 1 calc R
H20B H -0.4023 -0.4908 0.2733 0.031 Uiso 1 1 calc R

loop_
_atom_site_aniso_label
_atom_site_aniso_U_11
_atom_site_aniso_U_22
_atom_site_aniso_U_33
_atom_site_aniso_U_23
_atom_site_aniso_U_13
_atom_site_aniso_U_12
Ru1 0.01242(7) 0.01152(7) 0.01113(7) 0.00095(8) -0.00056(8) -0.00046(6)
Cl1 0.0215(3) 0.0238(3) 0.0120(3) 0.0016(2) -0.0009(2) -0.0031(2)
P1 0.0127(3) 0.0123(3) 0.0132(3) 0.0013(2) 0.0001(2) -0.0005(2)
P2 0.0135(3) 0.0121(3) 0.0136(3) 0.0016(2) -0.0007(2) 0.0001(2)
N1 0.0190(11) 0.0154(11) 0.0266(12) 0.0049(9) -0.0019(10) -0.0024(9)
N2 0.0161(10) 0.0211(11) 0.0187(10) 0.0031(9) 0.0014(8) -0.0001(9)
N3 0.0162(11) 0.0194(11) 0.0220(11) 0.0022(9) -0.0031(9) -0.0027(9)
N4 0.0234(11) 0.0110(10) 0.0289(13) 0.0007(8) 0.0070(9) 0.0011(9)
N5 0.0171(10) 0.0172(10) 0.077(2) 0.0144(16) -0.0142(16) -0.0017(8)
N6 0.064(2) 0.0324(15) 0.0193(12) 0.0035(11) 0.0058(13) 0.0302(15)
C1 0.0154(12) 0.0145(11) 0.0246(13) 0.0017(10) 0.0005(10) -0.0005(9)
C2 0.0172(12) 0.0183(12) 0.0158(12) 0.0005(9) 0.0023(10) 0.0016(10)
C3 0.0168(13) 0.0183(12) 0.0135(12) -0.0001(9) -0.0006(9) -0.0035(10)
C4 0.0200(14) 0.0229(14) 0.0218(14) 0.0101(11) -0.0014(11) -0.0052(11)
C5 0.0133(12) 0.0252(14) 0.0207(12) 0.0031(11) 0.0010(10) -0.0015(10)
C6 0.0219(13) 0.0196(12) 0.0284(18) -0.0040(10) -0.0044(11) -0.0058(10)
C7 0.0294(15) 0.0137(12) 0.0394(18) 0.0032(12) 0.0160(14) 0.0028(12)
C8 0.0241(14) 0.0134(12) 0.081(3) 0.0108(15) -0.0259(17) -0.0022(11)
C9 0.055(2) 0.0284(16) 0.0160(13) 0.0018(12) -0.0001(14) 0.0224(16)
C10 0.0361(17) 0.0163(13) 0.0277(14) 0.0074(11) -0.0084(13) 0.0018(12)
C11 0.038(2) 0.0339(18) 0.069(3) 0.0318(19) 0.039(2) 0.0224(16)
C12 0.0362(17) 0.0194(14) 0.0346(17) -0.0108(13) -0.0137(14) 0.0068(13)
C13 0.0122(11) 0.0236(13) 0.0183(11) 0.0013(10) -0.0015(9) 0.0014(10)
C14 0.0149(11) 0.0142(11) 0.0211(13) -0.0004(9) 0.0008(10) 0.0031(9)
C15 0.0138(11) 0.0197(12) 0.0150(11) 0.0032(9) -0.0032(9) 0.0011(9)
C16 0.0162(12) 0.0180(12) 0.0163(12) -0.0015(9) -0.0037(10) 0.0013(10)
C17 0.0116(10) 0.0172(11) 0.0225(13) 0.0026(9) -0.0045(9) -0.0037(9)
C18 0.0181(13) 0.0266(14) 0.0329(16) 0.0088(11) -0.0027(11) -0.0106(11)
C19 0.0195(14) 0.044(2) 0.0297(16) 0.0101(14) 0.0017(12) -0.0088(13)
C20 0.0182(14) 0.0399(17) 0.0205(14) 0.0013(12) 0.0059(11) -0.0013(13)

loop_
_atom_type_symbol
_atom_type_description
_atom_type_scat_dispersion_real
_atom_type_scat_dispersion_imag
_atom_type_scat_source
C C 0.0033 0.0016 'International Tables Vol C Tables 4.2.6.8 and 6.1.1.4'
H H 0.0000 0.0000 'International Tables Vol C Tables 4.2.6.8 and 6.1.1.4'
N N 0.0061 0.0033 'International Tables Vol C Tables 4.2.6.8 and 6.1.1.4'
P P 0.1023 0.0942 'International Tables Vol C Tables 4.2.6.8 and 6.1.1.4'
Cl Cl 0.1484 0.1585 'International Tables Vol C Tables 4.2.6.8 and 6.1.1.4'
Ru Ru -1.2594 0.8363 'International Tables Vol C Tables 4.2.6.8 and 6.1.1.4'

loop_
_geom_angle_atom_site_label_1
_geom_angle_atom_site_label_2
_geom_angle_atom_site_label_3
_geom_angle
C15 Ru1 C16 38.38(10)
C15 Ru1 C14 38.28(10)
C16 Ru1 C14 63.79(10)
C15 Ru1 C17 62.88(10)
C16 Ru1 C17 37.68(10)
C14 Ru1 C17 62.18(9)
C15 Ru1 P2 124.24(7)
C16 Ru1 P2 95.16(7)
C14 Ru1 P2 158.94(7)
C17 Ru1 P2 101.15(7)
C15 Ru1 C13 62.49(10)
C16 Ru1 C13 62.53(10)
C14 Ru1 C13 36.86(10)
C17 Ru1 C13 36.60(10)
P2 Ru1 C13 134.08(8)
C15 Ru1 P1 93.23(7)
C16 Ru1 P1 122.61(8)
C14 Ru1 P1 98.87(7)
C17 Ru1 P1 156.09(7)
P2 Ru1 P1 93.20(2)
C13 Ru1 P1 132.72(8)
C15 Ru1 Cl1 148.27(7)
C16 Ru1 Cl1 147.19(8)
C14 Ru1 Cl1 110.07(7)
C17 Ru1 Cl1 109.76(7)
P2 Ru1 Cl1 87.03(2)
C13 Ru1 Cl1 92.81(7)
P1 Ru1 Cl1 89.83(2)
C2 P1 C1 95.86(12)
C2 P1 C3 98.17(13)
C1 P1 C3 97.40(12)
C2 P1 Ru1 122.40(9)
C1 P1 Ru1 116.33(9)
C3 P1 Ru1 121.16(9)
C8 P2 C7 95.69(15)
C8 P2 C9 98.33(18)
C7 P2 C9 96.74(16)
C8 P2 Ru1 122.26(10)
C7 P2 Ru1 116.71(10)
C9 P2 Ru1 121.40(10)
C6 N1 C1 111.3(2)
C6 N1 C4 108.0(2)
C1 N1 C4 111.1(2)
C4 N2 C5 108.2(2)
C4 N2 C2 111.2(2)
C5 N2 C2 110.4(2)
C5 N3 C6 108.3(2)
C5 N3 C3 110.4(2)
C6 N3 C3 111.2(2)
C12 N4 C10 109.1(3)
C12 N4 C7 110.9(2)
C10 N4 C7 110.7(2)
C10 N5 C11 109.2(3)
C10 N5 C8 110.2(3)
C11 N5 C8 110.7(3)
C11 N6 C12 108.2(3)
C11 N6 C9 110.7(3)
C12 N6 C9 111.3(3)
N1 C1 P1 113.70(18)
N1 C1 H1A 108.8
P1 C1 H1A 108.8
N1 C1 H1B 108.8
P1 C1 H1B 108.8
H1A C1 H1B 107.7
N2 C2 P1 113.21(18)
N2 C2 H2A 108.9
P1 C2 H2A 108.9
N2 C2 H2B 108.9
P1 C2 H2B 108.9
H2A C2 H2B 107.7
N3 C3 P1 112.63(18)
N3 C3 H3A 109.1
P1 C3 H3A 109.1
N3 C3 H3B 109.1
P1 C3 H3B 109.1
H3A C3 H3B 107.8
N2 C4 N1 113.9(2)
N2 C4 H4A 108.8
N1 C4 H4A 108.8
N2 C4 H4B 108.8
N1 C4 H4B 108.8
H4A C4 H4B 107.7
N3 C5 N2 115.3(2)
N3 C5 H5A 108.4
N2 C5 H5A 108.4
N3 C5 H5B 108.4
N2 C5 H5B 108.4
H5A C5 H5B 107.5
N1 C6 N3 114.8(2)
N1 C6 H6A 108.6
N3 C6 H6A 108.6
N1 C6 H6B 108.6
N3 C6 H6B 108.6
H6A C6 H6B 107.6
N4 C7 P2 113.6(2)
N4 C7 H7A 108.9
P2 C7 H7A 108.9
N4 C7 H7B 108.9
P2 C7 H7B 108.9
H7A C7 H7B 107.7
N5 C8 P2 113.4(2)
N5 C8 H8A 108.9
P2 C8 H8A 108.9
N5 C8 H8B 108.9
P2 C8 H8B 108.9
H8A C8 H8B 107.7
N6 C9 P2 112.9(2)
N6 C9 H9A 109.0
P2 C9 H9A 109.0
N6 C9 H9B 109.0
P2 C9 H9B 109.0
H9A C9 H9B 107.8
N5 C10 N4 113.9(2)
N5 C10 H10A 108.8
N4 C10 H10A 108.8
N5 C10 H10B 108.8
N4 C10 H10B 108.8
H10A C10 H10B 107.7
N6 C11 N5 114.5(2)
N6 C11 H11A 108.6
N5 C11 H11A 108.6
N6 C11 H11B 108.6
N5 C11 H11B 108.6
H11A C11 H11B 107.6
N4 C12 N6 114.7(3)
N4 C12 H12A 108.6
N6 C12 H12A 108.6
N4 C12 H12B 108.6
N6 C12 H12B 108.6
H12A C12 H12B 107.6
C17 C13 C14 109.2(2)
C17 C13 C20 110.8(3)
C14 C13 C20 139.9(3)
C17 C13 Ru1 70.96(15)
C14 C13 Ru1 70.57(14)
C20 C13 Ru1 125.8(2)
C13 C14 C15 106.5(2)
C13 C14 Ru1 72.58(15)
C15 C14 Ru1 68.00(14)
C13 C14 H14A 126.7
C15 C14 H14A 126.7
Ru1 C14 H14A 126.7
C16 C15 C14 108.7(2)
C16 C15 Ru1 71.41(14)
C14 C15 Ru1 73.71(15)
C16 C15 H15A 125.5
C14 C15 H15A 125.5
Ru1 C15 H15A 125.5
C15 C16 C17 107.3(2)
C15 C16 Ru1 70.21(15)
C17 C16 Ru1 73.71(15)
C15 C16 H16A 126.2
C17 C16 H16A 126.2
Ru1 C16 H16A 126.2
C13 C17 C16 108.3(2)
C13 C17 C18 110.0(2)
C16 C17 C18 141.1(3)
C13 C17 Ru1 72.44(15)
C16 C17 Ru1 68.61(14)
C18 C17 Ru1 130.18(18)
C17 C18 C19 101.8(2)
C17 C18 H18A 111.4
C19 C18 H18A 111.4
C17 C18 H18B 111.4
C19 C18 H18B 111.4
H18A C18 H18B 109.3
C20 C19 C18 106.1(2)
C20 C19 H19A 110.5
C18 C19 H19A 110.5
C20 C19 H19B 110.5
C18 C19 H19B 110.5
H19A C19 H19B 108.7
C13 C20 C19 103.0(3)
C13 C20 H20A 111.2
C19 C20 H20A 111.2
C13 C20 H20B 111.2
C19 C20 H20B 111.2
H20A C20 H20B 109.1

loop_
_geom_bond_atom_site_label_1
_geom_bond_atom_site_label_2
_geom_bond_distance
Ru1 C15 2.162(3)
Ru1 C16 2.178(3)
Ru1 C14 2.238(2)
Ru1 C17 2.245(2)
Ru1 P2 2.2571(7)
Ru1 C13 2.264(3)
Ru1 P1 2.2645(7)
Ru1 Cl1 2.4523(7)
P1 C2 1.850(3)
P1 C1 1.852(3)
P1 C3 1.853(3)
P2 C8 1.838(3)
P2 C7 1.840(3)
P2 C9 1.845(3)
N1 C6 1.458(4)
N1 C1 1.468(4)
N1 C4 1.476(4)
N2 C4 1.466(4)
N2 C5 1.475(4)
N2 C2 1.480(3)
N3 C5 1.459(4)
N3 C6 1.476(4)
N3 C3 1.480(3)
N4 C12 1.446(4)
N4 C10 1.454(4)
N4 C7 1.489(4)
N5 C10 1.450(4)
N5 C11 1.471(6)
N5 C8 1.486(4)
N6 C11 1.455(5)
N6 C12 1.459(5)
N6 C9 1.485(4)
C1 H1A 0.9900
C1 H1B 0.9900
C2 H2A 0.9900
C2 H2B 0.9900
C3 H3A 0.9900
C3 H3B 0.9900
C4 H4A 0.9900
C4 H4B 0.9900
C5 H5A 0.9900
C5 H5B 0.9900
C6 H6A 0.9900
C6 H6B 0.9900
C7 H7A 0.9900
C7 H7B 0.9900
C8 H8A 0.9900
C8 H8B 0.9900
C9 H9A 0.9900
C9 H9B 0.9900
C10 H10A 0.9900
C10 H10B 0.9900
C11 H11A 0.9900
C11 H11B 0.9900
C12 H12A 0.9900
C12 H12B 0.9900
C13 C17 1.416(4)
C13 C14 1.423(4)
C13 C20 1.498(4)
C14 C15 1.444(4)
C14 H14A 1.0000
C15 C16 1.426(4)
C15 H15A 1.0000
C16 C17 1.430(4)
C16 H16A 1.0000
C17 C18 1.510(4)
C18 C19 1.550(4)
C18 H18A 0.9900
C18 H18B 0.9900
C19 C20 1.539(5)
C19 H19A 0.9900
C19 H19B 0.9900
C20 H20A 0.9900
C20 H20B 0.9900

loop_
_geom_torsion_atom_site_label_1
_geom_torsion_atom_site_label_2
_geom_torsion_atom_site_label_3
_geom_torsion_atom_site_label_4
_geom_torsion
C15 Ru1 P1 C2 -79.56(13)
C16 Ru1 P1 C2 -53.18(14)
C14 Ru1 P1 C2 -117.66(12)
C17 Ru1 P1 C2 -82.1(2)
P2 Ru1 P1 C2 45.03(11)
C13 Ru1 P1 C2 -134.29(14)
Cl1 Ru1 P1 C2 132.04(11)
C15 Ru1 P1 C1 37.12(13)
C16 Ru1 P1 C1 63.50(13)
C14 Ru1 P1 C1 -0.98(12)
C17 Ru1 P1 C1 34.6(2)
P2 Ru1 P1 C1 161.71(10)
C13 Ru1 P1 C1 -17.61(14)
Cl1 Ru1 P1 C1 -111.28(10)
C15 Ru1 P1 C3 154.96(13)
C16 Ru1 P1 C3 -178.66(14)
C14 Ru1 P1 C3 116.86(12)
C17 Ru1 P1 C3 152.4(2)
P2 Ru1 P1 C3 -80.46(11)
C13 Ru1 P1 C3 100.23(14)
Cl1 Ru1 P1 C3 6.56(11)
C15 Ru1 P2 C8 131.10(18)
C16 Ru1 P2 C8 158.15(18)
C14 Ru1 P2 C8 160.1(2)
C17 Ru1 P2 C8 -164.23(18)
C13 Ru1 P2 C8 -145.71(19)
P1 Ru1 P2 C8 34.99(16)
Cl1 Ru1 P2 C8 -54.67(16)
C15 Ru1 P2 C7 -112.23(16)
C16 Ru1 P2 C7 -85.18(15)
C14 Ru1 P2 C7 -83.3(2)
C17 Ru1 P2 C7 -47.57(15)
C13 Ru1 P2 C7 -29.04(17)
P1 Ru1 P2 C7 151.66(14)
Cl1 Ru1 P2 C7 61.99(14)
C15 Ru1 P2 C9 5.22(19)
C16 Ru1 P2 C9 32.27(17)
C14 Ru1 P2 C9 34.2(3)
C17 Ru1 P2 C9 69.89(18)
C13 Ru1 P2 C9 88.41(19)
P1 Ru1 P2 C9 -90.88(16)
Cl1 Ru1 P2 C9 179.45(16)
C6 N1 C1 P1 -59.4(3)
C4 N1 C1 P1 61.0(3)
C2 P1 C1 N1 -50.6(2)
C3 P1 C1 N1 48.5(2)
Ru1 P1 C1 N1 178.77(16)
C4 N2 C2 P1 -61.6(3)
C5 N2 C2 P1 58.5(3)
C1 P1 C2 N2 50.5(2)
C3 P1 C2 N2 -47.9(2)
Ru1 P1 C2 N2 176.83(14)
C5 N3 C3 P1 -60.2(2)
C6 N3 C3 P1 60.0(3)
C2 P1 C3 N3 48.4(2)
C1 P1 C3 N3 -48.6(2)
Ru1 P1 C3 N3 -175.58(15)
C5 N2 C4 N1 -55.3(3)
C2 N2 C4 N1 66.1(3)
C6 N1 C4 N2 56.5(3)
C1 N1 C4 N2 -65.8(3)
C6 N3 C5 N2 -53.3(3)
C3 N3 C5 N2 68.6(3)
C4 N2 C5 N3 54.3(3)
C2 N2 C5 N3 -67.6(3)
C1 N1 C6 N3 66.3(3)
C4 N1 C6 N3 -56.0(3)
C5 N3 C6 N1 54.4(3)
C3 N3 C6 N1 -67.0(3)
C12 N4 C7 P2 -60.2(3)
C10 N4 C7 P2 60.9(3)
C8 P2 C7 N4 -49.8(3)
C9 P2 C7 N4 49.3(3)
Ru1 P2 C7 N4 179.61(19)
C10 N5 C8 P2 -62.4(4)
C11 N5 C8 P2 58.6(4)
C7 P2 C8 N5 50.6(3)
C9 P2 C8 N5 -47.1(3)
Ru1 P2 C8 N5 177.2(2)
C11 N6 C9 P2 -60.0(4)
C12 N6 C9 P2 60.3(4)
C8 P2 C9 N6 47.6(3)
C7 P2 C9 N6 -49.2(3)
Ru1 P2 C9 N6 -176.2(2)
C11 N5 C10 N4 -53.8(3)
C8 N5 C10 N4 68.0(4)
C12 N4 C10 N5 54.9(3)
C7 N4 C10 N5 -67.3(3)
C12 N6 C11 N5 -53.5(3)
C9 N6 C11 N5 68.7(3)
C10 N5 C11 N6 53.8(3)
C8 N5 C11 N6 -67.8(3)
C10 N4 C12 N6 -55.7(3)
C7 N4 C12 N6 66.4(3)
C11 N6 C12 N4 54.9(4)
C9 N6 C12 N4 -66.9(4)
C15 Ru1 C13 C17 80.75(16)
C16 Ru1 C13 C17 37.25(15)
C14 Ru1 C13 C17 119.4(2)
P2 Ru1 C13 C17 -31.51(19)
P1 Ru1 C13 C17 147.53(13)
Cl1 Ru1 C13 C17 -120.10(14)
C15 Ru1 C13 C14 -38.66(15)
C16 Ru1 C13 C14 -82.16(17)
C17 Ru1 C13 C14 -119.4(2)
P2 Ru1 C13 C14 -150.92(12)
P1 Ru1 C13 C14 28.12(19)
Cl1 Ru1 C13 C14 120.49(14)
C15 Ru1 C13 C20 -176.9(3)
C16 Ru1 C13 C20 139.7(3)
C14 Ru1 C13 C20 -138.2(3)
C17 Ru1 C13 C20 102.4(3)
P2 Ru1 C13 C20 70.9(3)
P1 Ru1 C13 C20 -110.1(2)
Cl1 Ru1 C13 C20 -17.7(3)
C17 C13 C14 C15 -0.8(3)
C20 C13 C14 C15 -177.2(3)
Ru1 C13 C14 C15 59.85(16)
C17 C13 C14 Ru1 -60.70(18)
C20 C13 C14 Ru1 123.0(4)
C15 Ru1 C14 C13 116.6(2)
C16 Ru1 C14 C13 78.44(17)
C17 Ru1 C14 C13 35.96(15)
P2 Ru1 C14 C13 76.3(2)
P1 Ru1 C14 C13 -159.49(14)
Cl1 Ru1 C14 C13 -66.40(15)
C16 Ru1 C14 C15 -38.13(15)
C17 Ru1 C14 C15 -80.61(16)
P2 Ru1 C14 C15 -40.3(3)
C13 Ru1 C14 C15 -116.6(2)
P1 Ru1 C14 C15 83.94(14)
Cl1 Ru1 C14 C15 177.03(13)
C13 C14 C15 C16 0.4(3)
Ru1 C14 C15 C16 63.27(18)
C13 C14 C15 Ru1 -62.86(17)
C14 Ru1 C15 C16 -116.8(2)
C17 Ru1 C15 C16 -38.23(15)
P2 Ru1 C15 C16 46.84(18)
C13 Ru1 C15 C16 -79.62(17)
P1 Ru1 C15 C16 142.93(15)
Cl1 Ru1 C15 C16 -122.15(15)
C16 Ru1 C15 C14 116.8(2)
C17 Ru1 C15 C14 78.60(16)
P2 Ru1 C15 C14 163.68(12)
C13 Ru1 C15 C14 37.22(15)
P1 Ru1 C15 C14 -100.23(14)
Cl1 Ru1 C15 C14 -5.3(2)
C14 C15 C16 C17 0.2(3)
Ru1 C15 C16 C17 64.91(18)
C14 C15 C16 Ru1 -64.75(18)
C14 Ru1 C16 C15 38.04(15)
C17 Ru1 C16 C15 115.7(2)
P2 Ru1 C16 C15 -142.73(15)
C13 Ru1 C16 C15 79.52(17)
P1 Ru1 C16 C15 -45.59(17)
Cl1 Ru1 C16 C15 124.73(15)
C15 Ru1 C16 C17 -115.7(2)
C14 Ru1 C16 C17 -77.66(16)
P2 Ru1 C16 C17 101.57(14)
C13 Ru1 C16 C17 -36.18(15)
P1 Ru1 C16 C17 -161.29(12)
Cl1 Ru1 C16 C17 9.0(2)
C14 C13 C17 C16 1.0(3)
C20 C13 C17 C16 178.4(2)
Ru1 C13 C17 C16 -59.50(17)
C14 C13 C17 C18 -172.3(2)
C20 C13 C17 C18 5.1(3)
Ru1 C13 C17 C18 127.2(2)
C14 C13 C17 Ru1 60.46(18)
C20 C13 C17 Ru1 -122.1(2)
C15 C16 C17 C13 -0.7(3)
Ru1 C16 C17 C13 61.92(18)
C15 C16 C17 C18 169.2(3)
Ru1 C16 C17 C18 -128.2(4)
C15 C16 C17 Ru1 -62.60(18)
C15 Ru1 C17 C13 -79.59(16)
C16 Ru1 C17 C13 -118.5(2)
C14 Ru1 C17 C13 -36.22(15)
P2 Ru1 C17 C13 157.50(14)
P1 Ru1 C17 C13 -76.7(2)
Cl1 Ru1 C17 C13 66.65(15)
C15 Ru1 C17 C16 38.94(15)
C14 Ru1 C17 C16 82.32(16)
P2 Ru1 C17 C16 -83.97(15)
C13 Ru1 C17 C16 118.5(2)
P1 Ru1 C17 C16 41.8(3)
Cl1 Ru1 C17 C16 -174.81(13)
C15 Ru1 C17 C18 178.7(3)
C16 Ru1 C17 C18 139.8(3)
C14 Ru1 C17 C18 -137.9(3)
P2 Ru1 C17 C18 55.8(3)
C13 Ru1 C17 C18 -101.7(3)
P1 Ru1 C17 C18 -178.42(17)
Cl1 Ru1 C17 C18 -35.0(3)
C13 C17 C18 C19 -20.8(3)
C16 C17 C18 C19 169.4(3)
Ru1 C17 C18 C19 62.7(3)
C17 C18 C19 C20 28.4(3)
C17 C13 C20 C19 13.1(3)
C14 C13 C20 C19 -170.6(3)
Ru1 C13 C20 C19 -67.9(3)
C18 C19 C20 C13 -25.8(3)
